data_7115278
loop_
_publ_author_name
'David A. Ruiz'
'Mohand Melaimi'
'Guy Bertrand'

_publ_section_title
;
 An efficient synthetic route to stable bis(carbene)borylenes [(L1)(L2)BH]
;
_journal_name_full Chem.Commun.
_journal_page_first 7837
_journal_paper_doi 10.1039/C4CC03497J
_journal_volume 50
_journal_year 2014
_chemical_formula_moiety 'C38 H64 B F3 N3 O3 S, C24 H20 B'
_chemical_formula_sum 'C62 H84 B2 F3 N3 O3 S'
_chemical_formula_weight 1030.00
_chemical_name_systematic
;
 ?
;
_space_group_crystal_system monoclinic
_space_group_IT_number 14
_space_group_name_Hall '-P 2ybc'
_space_group_name_H-M_alt 'P 1 21/c 1'
_symmetry_space_group_name_Hall '-P 2ybc'
_symmetry_space_group_name_H-M 'P 1 21/c 1'
_atom_sites_solution_hydrogens geom
_atom_sites_solution_primary direct
_atom_sites_solution_secondary difmap
_audit_creation_date 2014-05-06
_audit_creation_method
;
Olex2 1.2
(compiled 2013.12.10 svn.r2853 for OlexSys, GUI svn.r4736)
;
_cell_angle_alpha 90.00
_cell_angle_beta 106.570(7)
_cell_angle_gamma 90.00
_cell_formula_units_Z 4
_cell_length_a 22.260(12)
_cell_length_b 13.788(7)
_cell_length_c 19.769(10)
_cell_measurement_temperature 100(2)
_cell_volume 5816(5)
_computing_molecular_graphics 'Olex2 (Dolomanov et al., 2009)'
_computing_publication_material 'Olex2 (Dolomanov et al., 2009)'
_computing_structure_refinement 'ShelXL (Sheldrick, 2008)'
_computing_structure_solution 'ShelXS (Sheldrick, 2008)'
_diffrn_ambient_temperature 100(2)
_diffrn_measured_fraction_theta_full 0.996
_diffrn_measured_fraction_theta_max 0.996
_diffrn_radiation_monochromator graphite
_diffrn_radiation_type MoK\a
_diffrn_radiation_wavelength 0.71073
_diffrn_reflns_av_R_equivalents 0.1417
_diffrn_reflns_av_unetI/netI 0.2426
_diffrn_reflns_limit_h_max 24
_diffrn_reflns_limit_h_min -24
_diffrn_reflns_limit_k_max 13
_diffrn_reflns_limit_k_min -15
_diffrn_reflns_limit_l_max 20
_diffrn_reflns_limit_l_min -21
_diffrn_reflns_number 24181
_diffrn_reflns_theta_full 23.28
_diffrn_reflns_theta_max 23.28
_diffrn_reflns_theta_min 2.41
_diffrn_source 'fine-focus sealed tube'
_exptl_absorpt_coefficient_mu 0.112
_exptl_absorpt_correction_T_max 0.9884
_exptl_absorpt_correction_T_min 0.9700
_exptl_absorpt_correction_type multi-scan
_exptl_absorpt_process_details sadabs
_exptl_crystal_density_diffrn 1.176
_exptl_crystal_density_method 'not measured'
_exptl_crystal_F_000 2216
_exptl_crystal_size_max 0.28
_exptl_crystal_size_mid 0.14
_exptl_crystal_size_min 0.11
_refine_diff_density_max 0.349
_refine_diff_density_min -0.300
_refine_diff_density_rms 0.048
_refine_ls_extinction_coef 0.00202(11)
_refine_ls_extinction_expression Fc^*^=kFc[1+0.001xFc^2^\l^3^/sin(2\q)]^-1/4^
_refine_ls_extinction_method SHELXL
_refine_ls_goodness_of_fit_ref 0.787
_refine_ls_hydrogen_treatment mixed
_refine_ls_matrix_type full
_refine_ls_number_parameters 763
_refine_ls_number_reflns 8342
_refine_ls_number_restraints 79
_refine_ls_restrained_S_all 0.821
_refine_ls_R_factor_all 0.1833
_refine_ls_R_factor_gt 0.0522
_refine_ls_shift/su_max 0.001
_refine_ls_shift/su_mean 0.000
_refine_ls_structure_factor_coef Fsqd
_refine_ls_weighting_details 'calc w=1/[\s^2^(Fo^2^)+(0.0209P)^2^+0.0000P] where P=(Fo^2^+2Fc^2^)/3'
_refine_ls_weighting_scheme calc
_refine_ls_wR_factor_gt 0.0744
_refine_ls_wR_factor_ref 0.0995
_reflns_number_gt 3230
_reflns_number_total 8342
_reflns_threshold_expression >2sigma(I)
_cod_data_source_file c4cc03497j2.cif
_cod_data_source_block shelxl_a
_cod_database_code 7115278
_olex2_refinement_description
;
1. Shared sites
{O2A, O2B}
2. Others
 Fixed Sof: S1A(0.6) O1A(0.6) O2A(0.6) O3A(0.6) C3A(0.6) F1A(0.6) F2A(0.6)
 F3A(0.6) H1A(0.6) S1B(0.4) O1B(0.4) O2B(0.4) O3B(0.4) C3B(0.4) F1B(0.4)
 F2B(0.4) F3B(0.4) H1B(0.4)
 Fixed Uiso: H3A(0.032) H3B(0.032) H10(0.033) H11(0.035) H12(0.035)
 H14A(0.029) H14B(0.029) H15A(0.07) H15B(0.07) H15C(0.07) H16A(0.033)
 H16B(0.033) H17A(0.071) H17B(0.071) H17C(0.071) H18A(0.061) H18B(0.061)
 H18C(0.061) H19A(0.06) H19B(0.06) H19C(0.06) H20A(0.053) H20B(0.053)
 H20C(0.053) H21(0.071) H22A(0.256) H22B(0.256) H22C(0.256) H23(0.034)
 H24A(0.067) H24B(0.067) H24C(0.067) H25A(0.073) H25B(0.073) H25C(0.073)
 H26(0.035) H27A(0.069) H27B(0.069) H27C(0.069) H28A(0.062) H28B(0.062)
 H28C(0.062) H29(0.037) H30A(0.052) H30B(0.052) H30C(0.052) H31A(0.067)
 H31B(0.067) H31C(0.067) H32(0.027) H33A(0.05) H33B(0.05) H33C(0.05)
 H34A(0.053) H34B(0.053) H34C(0.053) H35(0.033) H36A(0.058) H36B(0.058)
 H36C(0.058) H37A(0.054) H37B(0.054) H37C(0.054) H112(0.036) H113(0.043)
 H114(0.045) H115(0.041) H116(0.036) H118(0.03) H119(0.036) H120(0.037)
 H121(0.034) H122(0.033) H124(0.032) H125(0.029) H126(0.032) H127(0.029)
 H128(0.028) H130(0.034) H131(0.044) H132(0.044) H133(0.042) H134(0.038)
 Fixed X: H3A(0.8333) H3B(0.769) H10(0.9368) H11(1.0384) H12(1.0574)
 H14A(0.7093) H14B(0.6961) H15A(0.6625) H15B(0.6205) H15C(0.6737) H16A(0.7558)
 H16B(0.7641) H17A(0.8758) H17B(0.8456) H17C(0.8638) H18A(0.7792) H18B(0.7593)
 H18C(0.8182) H19A(0.9208) H19B(0.8809) H19C(0.9187) H20A(0.7094) H20B(0.6798)
 H20C(0.7438) H21(0.6256) H22A(0.6872) H22B(0.6142) H22C(0.6477) H23(0.6016)
 H24A(0.5713) H24B(0.5121) H24C(0.5407) H25A(0.5521) H25B(0.5263) H25C(0.5934)
 H26(0.8153) H27A(0.7389) H27B(0.8031) H27C(0.7448) H28A(0.8123) H28B(0.872)
 H28C(0.8445) H29(0.713) H30A(0.6669) H30B(0.6651) H30C(0.7308) H31A(0.6362)
 H31B(0.603) H31C(0.6095) H32(0.7965) H33A(0.848) H33B(0.8387) H33C(0.7791)
 H34A(0.8395) H34B(0.768) H34C(0.8166) H35(0.9455) H36A(1.0753) H36B(1.0406)
 H36C(1.0239) H37A(0.9733) H37B(1.014) H37C(1.0445) H112(0.7274) H113(0.8345)
 H114(0.8954) H115(0.848) H116(0.7413) H118(0.6863) H119(0.6571) H120(0.5765)
 H121(0.5266) H122(0.5567) H124(0.5279) H125(0.4939) H126(0.5668) H127(0.6738)
 H128(0.7067) H130(0.6064) H131(0.5601) H132(0.5295) H133(0.5509) H134(0.6008)
 Fixed Y: H3A(0.2729) H3B(0.3327) H10(0.6035) H11(0.5483) H12(0.4162)
 H14A(0.3651) H14B(0.2594) H15A(0.2076) H15B(0.2956) H15C(0.315) H16A(0.1336)
 H16B(0.1254) H17A(0.1362) H17B(0.0408) H17C(0.1308) H18A(0.5108) H18B(0.4824)
 H18C(0.5521) H19A(0.3759) H19B(0.4571) H19C(0.4845) H20A(0.4506) H20B(0.3535)
 H20C(0.3488) H21(0.3743) H22A(0.4321) H22B(0.4101) H22C(0.4932) H23(0.1412)
 H24A(0.2346) H24B(0.2063) H24C(0.3135) H25A(0.2941) H25B(0.1852) H25C(0.2071)
 H26(0.0271) H27A(-0.0632) H27B(-0.1225) H27C(-0.1493) H28A(-0.1268) H28B(-
 0.0937) H28C(-0.024) H29(-0.0987) H30A(0.0729) H30B(-0.0335) H30C(0.02) H31A(-
 0.0865) H31B(-0.0899) H31C(0.011) H32(0.5066) H33A(0.6958) H33B(0.6559)
 H33C(0.6737) H34A(0.5924) H34B(0.5687) H34C(0.4822) H35(0.2816) H36A(0.3382)
 H36B(0.274) H36C(0.3866) H37A(0.1984) H37B(0.1596) H37C(0.2329) H112(0.9485)
 H113(0.9639) H114(0.8266) H115(0.6739) H116(0.66) H118(0.7011) H119(0.5641)
 H120(0.464) H121(0.5028) H122(0.6406) H124(0.8004) H125(0.8078) H126(0.8067)
 H127(0.7977) H128(0.7863) H130(0.9749) H131(1.1069) H132(1.098) H133(0.9573)
 H134(0.8275)
 Fixed Z: H3A(0.3025) H3B(0.2883) H10(0.0758) H11(0.1243) H12(0.2001)
 H14A(0.1475) H14B(0.1134) H15A(0.2114) H15B(0.1706) H15C(0.2432) H16A(0.2344)
 H16B(0.1571) H17A(0.2091) H17B(0.2321) H17C(0.2851) H18A(0.2799) H18B(0.198)
 H18C(0.2296) H19A(0.3307) H19B(0.3566) H19C(0.3015) H20A(-0.1188) H20B(-
 0.1591) H20C(-0.0965) H21(-0.0982) H22A(0.0244) H22B(-0.0096) H22C(-0.0423)
 H23(-0.0711) H24A(0.0137) H24B(-0.0509) H24C(-0.0455) H25A(-0.1679) H25B(-
 0.1731) H25C(-0.1844) H26(0.0886) H27A(0.1247) H27B(0.1389) H27C(0.0727) H28A(-
 0.0089) H28B(0.0535) H28C(-0.0129) H29(-0.0494) H30A(-0.1263) H30B(-0.1591)
 H30C(-0.1266) H31A(0.0081) H31B(-0.0752) H31C(-0.0336) H32(0.1037)
 H33A(0.0934) H33B(0.1658) H33C(0.0992) H34A(-0.0065) H34B(-0.0114) H34C(-
 0.0083) H35(0.2599) H36A(0.3037) H36B(0.3487) H36C(0.3356) H37A(0.1675)
 H37B(0.2429) H37C(0.1992) H112(0.2828) H113(0.3389) H114(0.3814) H115(0.3647)
 H116(0.3135) H118(0.1687) H119(0.1001) H120(0.1127) H121(0.1991) H122(0.2688)
 H124(0.2968) H125(0.3974) H126(0.5094) H127(0.5186) H128(0.4165) H130(0.301)
 H131(0.2337) H132(0.1103) H133(0.0564) H134(0.1236)
;

loop_
_space_group_symop_id
_space_group_symop_operation_xyz
1 'x, y, z'
2 '-x, y+1/2, -z+1/2'
3 '-x, -y, -z'
4 'x, -y-1/2, z-1/2'

loop_
_atom_site_label
_atom_site_type_symbol
_atom_site_fract_x
_atom_site_fract_y
_atom_site_fract_z
_atom_site_U_iso_or_equiv
_atom_site_adp_type
_atom_site_occupancy
_atom_site_symmetry_multiplicity
_atom_site_calc_flag
_atom_site_refinement_flags
_atom_site_disorder_assembly
_atom_site_disorder_group
B1 B 0.8261(3) 0.2548(5) 0.0817(3) 0.049(2) Uani 1 1 d D . .
N1 N 0.85436(16) 0.3752(3) 0.18802(17) 0.0184(9) Uani 1 1 d . . .
N2 N 0.65656(19) 0.2594(3) -0.0530(2) 0.0295(11) Uani 1 1 d . . .
N3 N 0.73591(17) 0.0246(3) 0.00641(19) 0.0250(10) Uani 1 1 d . . .
C1 C 0.8214(2) 0.3032(3) 0.1547(2) 0.0221(12) Uani 1 1 d . . .
C2 C 0.7786(2) 0.2649(3) 0.1973(2) 0.0194(12) Uani 1 1 d . . .
C3 C 0.80387(19) 0.3160(3) 0.2687(2) 0.0266(13) Uani 1 1 d . A .
H3A H 0.8333 0.2729 0.3025 0.032 Uiso 1 1 calc R . .
H3B H 0.7690 0.3327 0.2883 0.032 Uiso 1 1 calc R . .
C4 C 0.8377(2) 0.4083(3) 0.2562(2) 0.0246(13) Uani 1 1 d . A .
C5 C 0.7629(2) 0.2057(3) 0.0360(2) 0.0231(12) Uani 1 1 d . A .
C6 C 0.7335(2) 0.1199(4) 0.0083(2) 0.0246(12) Uani 1 1 d . . .
C7 C 0.7045(2) 0.2083(4) -0.0128(2) 0.0229(12) Uani 1 1 d . A .
C8 C 0.9062(2) 0.4257(3) 0.1684(2) 0.0195(12) Uani 1 1 d . . .
C9 C 0.8929(2) 0.5053(3) 0.1228(2) 0.0231(12) Uani 1 1 d . . .
C10 C 0.9440(2) 0.5495(3) 0.1070(2) 0.0274(13) Uani 1 1 d . . .
H10 H 0.9368 0.6035 0.0758 0.033 Uiso 1 1 calc R . .
C11 C 1.0045(2) 0.5168(3) 0.1355(2) 0.0292(13) Uani 1 1 d . . .
H11 H 1.0384 0.5483 0.1243 0.035 Uiso 1 1 calc R A .
C12 C 1.0156(2) 0.4380(3) 0.1804(2) 0.0295(13) Uani 1 1 d . . .
H12 H 1.0574 0.4162 0.2001 0.035 Uiso 1 1 calc R . .
C13 C 0.9670(2) 0.3896(3) 0.1976(2) 0.0217(12) Uani 1 1 d . . .
C14 C 0.70982(18) 0.2951(3) 0.1587(2) 0.0240(12) Uani 1 1 d . . .
H14A H 0.7093 0.3651 0.1475 0.029 Uiso 1 1 calc R . .
H14B H 0.6961 0.2594 0.1134 0.029 Uiso 1 1 calc R . .
C15 C 0.6624(2) 0.2767(4) 0.1996(2) 0.0464(16) Uani 1 1 d . . .
H15A H 0.6625 0.2076 0.2114 0.070 Uiso 1 1 calc R A .
H15B H 0.6205 0.2956 0.1706 0.070 Uiso 1 1 calc R . .
H15C H 0.6737 0.3150 0.2432 0.070 Uiso 1 1 calc R . .
C16 C 0.7823(2) 0.1541(3) 0.2044(2) 0.0279(13) Uani 1 1 d . . .
H16A H 0.7558 0.1336 0.2344 0.033 Uiso 1 1 calc R . .
H16B H 0.7641 0.1254 0.1571 0.033 Uiso 1 1 calc R . .
C17 C 0.8477(2) 0.1117(3) 0.2354(2) 0.0470(15) Uani 1 1 d . . .
H17A H 0.8758 0.1362 0.2091 0.071 Uiso 1 1 calc R A .
H17B H 0.8456 0.0408 0.2321 0.071 Uiso 1 1 calc R . .
H17C H 0.8638 0.1308 0.2851 0.071 Uiso 1 1 calc R . .
C18 C 0.7948(2) 0.4962(3) 0.2394(2) 0.0407(15) Uani 1 1 d . . .
H18A H 0.7792 0.5108 0.2799 0.061 Uiso 1 1 calc R A .
H18B H 0.7593 0.4824 0.1980 0.061 Uiso 1 1 calc R . .
H18C H 0.8182 0.5521 0.2296 0.061 Uiso 1 1 calc R . .
C19 C 0.8945(2) 0.4337(3) 0.3166(2) 0.0399(15) Uani 1 1 d . . .
H19A H 0.9208 0.3759 0.3307 0.060 Uiso 1 1 calc R A .
H19B H 0.8809 0.4571 0.3566 0.060 Uiso 1 1 calc R . .
H19C H 0.9187 0.4845 0.3015 0.060 Uiso 1 1 calc R . .
C20 C 0.7031(2) 0.3811(3) -0.1134(2) 0.0353(14) Uani 1 1 d . . .
H20A H 0.7094 0.4506 -0.1188 0.053 Uiso 1 1 calc R . .
H20B H 0.6798 0.3535 -0.1591 0.053 Uiso 1 1 calc R . .
H20C H 0.7438 0.3488 -0.0965 0.053 Uiso 1 1 calc R . .
C21 C 0.6668(3) 0.3662(4) -0.0616(3) 0.0590(19) Uani 1 1 d . . .
H21 H 0.6256 0.3743 -0.0982 0.071 Uiso 1 1 calc R . .
C22 C 0.6531(4) 0.4292(4) -0.0197(4) 0.170(5) Uani 1 1 d . . .
H22A H 0.6872 0.4321 0.0244 0.256 Uiso 1 1 calc R . .
H22B H 0.6142 0.4101 -0.0096 0.256 Uiso 1 1 calc R . .
H22C H 0.6477 0.4932 -0.0423 0.256 Uiso 1 1 calc R . .
C23 C 0.5947(2) 0.2124(3) -0.0793(2) 0.0286(13) Uani 1 1 d . . .
H23 H 0.6016 0.1412 -0.0711 0.034 Uiso 1 1 calc R . .
C24 C 0.5507(2) 0.2446(3) -0.0367(2) 0.0449(16) Uani 1 1 d . . .
H24A H 0.5713 0.2346 0.0137 0.067 Uiso 1 1 calc R . .
H24B H 0.5121 0.2063 -0.0509 0.067 Uiso 1 1 calc R . .
H24C H 0.5407 0.3135 -0.0455 0.067 Uiso 1 1 calc R . .
C25 C 0.5639(2) 0.2259(4) -0.1582(2) 0.0485(16) Uani 1 1 d . . .
H25A H 0.5521 0.2941 -0.1679 0.073 Uiso 1 1 calc R . .
H25B H 0.5263 0.1852 -0.1731 0.073 Uiso 1 1 calc R . .
H25C H 0.5934 0.2071 -0.1844 0.073 Uiso 1 1 calc R . .
C26 C 0.7905(2) -0.0240(3) 0.0566(2) 0.0289(13) Uani 1 1 d . . .
H26 H 0.8153 0.0271 0.0886 0.035 Uiso 1 1 calc R A .
C27 C 0.7672(2) -0.0963(3) 0.1024(2) 0.0460(15) Uani 1 1 d . . .
H27A H 0.7389 -0.0632 0.1247 0.069 Uiso 1 1 calc R . .
H27B H 0.8031 -0.1225 0.1389 0.069 Uiso 1 1 calc R . .
H27C H 0.7448 -0.1493 0.0727 0.069 Uiso 1 1 calc R . .
C28 C 0.8337(2) -0.0713(3) 0.0187(2) 0.0411(15) Uani 1 1 d . . .
H28A H 0.8123 -0.1268 -0.0089 0.062 Uiso 1 1 calc R . .
H28B H 0.8720 -0.0937 0.0535 0.062 Uiso 1 1 calc R . .
H28C H 0.8445 -0.0240 -0.0129 0.062 Uiso 1 1 calc R . .
C29 C 0.6930(2) -0.0337(3) -0.0502(2) 0.0305(13) Uani 1 1 d . . .
H29 H 0.7130 -0.0987 -0.0494 0.037 Uiso 1 1 calc R A .
C30 C 0.6885(2) 0.0103(3) -0.1219(2) 0.0347(14) Uani 1 1 d . . .
H30A H 0.6669 0.0729 -0.1263 0.052 Uiso 1 1 calc R . .
H30B H 0.6651 -0.0335 -0.1591 0.052 Uiso 1 1 calc R . .
H30C H 0.7308 0.0200 -0.1266 0.052 Uiso 1 1 calc R . .
C31 C 0.6298(2) -0.0513(3) -0.0365(2) 0.0447(15) Uani 1 1 d . . .
H31A H 0.6362 -0.0865 0.0081 0.067 Uiso 1 1 calc R . .
H31B H 0.6030 -0.0899 -0.0752 0.067 Uiso 1 1 calc R . .
H31C H 0.6095 0.0110 -0.0336 0.067 Uiso 1 1 calc R . .
C32 C 0.8280(2) 0.5474(3) 0.0894(2) 0.0226(12) Uani 1 1 d . . .
H32 H 0.7965 0.5066 0.1037 0.027 Uiso 1 1 calc R . .
C33 C 0.8230(2) 0.6529(3) 0.1142(2) 0.0334(13) Uani 1 1 d . . .
H33A H 0.8480 0.6958 0.0934 0.050 Uiso 1 1 calc R A .
H33B H 0.8387 0.6559 0.1658 0.050 Uiso 1 1 calc R . .
H33C H 0.7791 0.6737 0.0992 0.050 Uiso 1 1 calc R . .
C34 C 0.8115(2) 0.5477(3) 0.0085(2) 0.0356(14) Uani 1 1 d . . .
H34A H 0.8395 0.5924 -0.0065 0.053 Uiso 1 1 calc R A .
H34B H 0.7680 0.5687 -0.0114 0.053 Uiso 1 1 calc R . .
H34C H 0.8166 0.4822 -0.0083 0.053 Uiso 1 1 calc R . .
C35 C 0.9838(2) 0.3018(3) 0.2466(2) 0.0271(12) Uani 1 1 d . . .
H35 H 0.9455 0.2816 0.2599 0.033 Uiso 1 1 calc R . .
C36 C 1.03564(19) 0.3275(3) 0.3149(2) 0.0389(14) Uani 1 1 d . . .
H36A H 1.0753 0.3382 0.3037 0.058 Uiso 1 1 calc R A .
H36B H 1.0406 0.2740 0.3487 0.058 Uiso 1 1 calc R . .
H36C H 1.0239 0.3866 0.3356 0.058 Uiso 1 1 calc R . .
C37 C 1.0059(2) 0.2154(3) 0.2108(2) 0.0360(14) Uani 1 1 d . . .
H37A H 0.9733 0.1984 0.1675 0.054 Uiso 1 1 calc R A .
H37B H 1.0140 0.1596 0.2429 0.054 Uiso 1 1 calc R . .
H37C H 1.0445 0.2329 0.1992 0.054 Uiso 1 1 calc R . .
S1A S 0.87430(10) 0.27669(17) -0.02613(10) 0.0213(5) Uani 0.60 1 d PD A 1
O1A O 0.8591(2) 0.3125(4) 0.0387(2) 0.0171(13) Uani 0.60 1 d PD A 1
O2A O 0.8451(3) 0.1839(4) -0.0506(3) 0.021(3) Uani 0.60 1 d PDU A 1
O3A O 0.8687(4) 0.3552(4) -0.0771(3) 0.054(3) Uani 0.60 1 d PD A 1
C3A C 0.9581(4) 0.2504(6) 0.0035(4) 0.039(3) Uani 0.60 1 d PDU A 1
F1A F 0.9908(6) 0.3250(8) 0.0373(6) 0.121(7) Uani 0.60 1 d PD A 1
F2A F 0.9685(3) 0.1728(6) 0.0453(4) 0.096(4) Uani 0.60 1 d PD A 1
F3A F 0.9790(6) 0.2311(8) -0.0521(5) 0.065(4) Uani 0.60 1 d PD A 1
H1A H 0.867(3) 0.189(4) 0.105(3) 0.000(15) Uiso 0.60 1 d PD B 1
S1B S 0.89592(18) 0.1880(3) 0.00964(19) 0.0444(10) Uani 0.40 1 d PD A 2
O1B O 0.8775(4) 0.2268(7) 0.0709(4) 0.045(3) Uani 0.40 1 d PD A 2
O2B O 0.8443(5) 0.1754(11) -0.0542(5) 0.114(10) Uani 0.40 1 d PD A 2
O3B O 0.9437(5) 0.1122(8) 0.0296(6) 0.071(5) Uani 0.40 1 d PD A 2
C3B C 0.9374(5) 0.2912(7) -0.0122(5) 0.039(4) Uani 0.40 1 d PDU A 2
F1B F 0.8989(4) 0.3659(7) -0.0329(4) 0.076(4) Uani 0.40 1 d PD A 2
F2B F 0.9847(6) 0.3156(9) 0.0432(7) 0.049(5) Uani 0.40 1 d PD A 2
F3B F 0.9611(8) 0.2662(12) -0.0644(7) 0.053(5) Uani 0.40 1 d PD A 2
H1B H 0.823(4) 0.337(4) 0.050(4) 0.000(15) Uiso 0.40 1 d PD C 2
B2 B 0.6438(2) 0.7916(4) 0.2704(3) 0.0217(14) Uani 1 1 d . . .
C111 C 0.7200(2) 0.8029(3) 0.2945(2) 0.0220(12) Uani 1 1 d . . .
C112 C 0.7509(2) 0.8921(4) 0.3011(2) 0.0296(13) Uani 1 1 d . . .
H112 H 0.7274 0.9485 0.2828 0.036 Uiso 1 1 calc R . .
C113 C 0.8156(2) 0.9016(4) 0.3338(2) 0.0356(14) Uani 1 1 d . . .
H113 H 0.8345 0.9639 0.3389 0.043 Uiso 1 1 calc R . .
C114 C 0.8519(2) 0.8204(4) 0.3586(2) 0.0372(15) Uani 1 1 d . . .
H114 H 0.8954 0.8266 0.3814 0.045 Uiso 1 1 calc R . .
C115 C 0.8236(2) 0.7306(4) 0.3497(2) 0.0343(14) Uani 1 1 d . . .
H115 H 0.8480 0.6739 0.3647 0.041 Uiso 1 1 calc R . .
C116 C 0.7595(2) 0.7229(4) 0.3187(2) 0.0299(13) Uani 1 1 d . . .
H116 H 0.7413 0.6600 0.3135 0.036 Uiso 1 1 calc R . .
C117 C 0.6242(2) 0.6900(3) 0.2269(2) 0.0213(12) Uani 1 1 d . . .
C118 C 0.6533(2) 0.6620(3) 0.1755(2) 0.0248(12) Uani 1 1 d . . .
H118 H 0.6863 0.7011 0.1687 0.030 Uiso 1 1 calc R . .
C119 C 0.6360(2) 0.5796(3) 0.1342(2) 0.0304(13) Uani 1 1 d . . .
H119 H 0.6571 0.5641 0.1001 0.036 Uiso 1 1 calc R . .
C120 C 0.5886(2) 0.5197(3) 0.1416(2) 0.0308(13) Uani 1 1 d . . .
H120 H 0.5765 0.4640 0.1127 0.037 Uiso 1 1 calc R . .
C121 C 0.5591(2) 0.5431(3) 0.1924(2) 0.0284(13) Uani 1 1 d . . .
H121 H 0.5266 0.5028 0.1991 0.034 Uiso 1 1 calc R . .
C122 C 0.5773(2) 0.6265(3) 0.2340(2) 0.0274(13) Uani 1 1 d . . .
H122 H 0.5567 0.6406 0.2688 0.033 Uiso 1 1 calc R . .
C123 C 0.62170(19) 0.7933(3) 0.3438(2) 0.0200(11) Uani 1 1 d . . .
C124 C 0.5583(2) 0.7994(3) 0.3417(2) 0.0271(12) Uani 1 1 d . . .
H124 H 0.5279 0.8004 0.2968 0.032 Uiso 1 1 calc R . .
C125 C 0.5375(2) 0.8041(3) 0.4019(2) 0.0243(12) Uani 1 1 d . . .
H125 H 0.4939 0.8078 0.3974 0.029 Uiso 1 1 calc R . .
C126 C 0.5806(2) 0.8033(3) 0.4682(2) 0.0264(12) Uani 1 1 d . . .
H126 H 0.5668 0.8067 0.5094 0.032 Uiso 1 1 calc R . .
C127 C 0.6437(2) 0.7976(3) 0.4735(2) 0.0242(12) Uani 1 1 d . . .
H127 H 0.6738 0.7977 0.5186 0.029 Uiso 1 1 calc R . .
C128 C 0.6631(2) 0.7917(3) 0.4117(2) 0.0230(12) Uani 1 1 d . . .
H128 H 0.7067 0.7863 0.4165 0.028 Uiso 1 1 calc R . .
C129 C 0.6098(2) 0.8832(3) 0.2212(2) 0.0229(12) Uani 1 1 d . . .
C130 C 0.5959(2) 0.9702(3) 0.2510(2) 0.0281(13) Uani 1 1 d . . .
H130 H 0.6064 0.9749 0.3010 0.034 Uiso 1 1 calc R . .
C131 C 0.5675(2) 1.0493(3) 0.2109(3) 0.0363(14) Uani 1 1 d . . .
H131 H 0.5601 1.1069 0.2337 0.044 Uiso 1 1 calc R . .
C132 C 0.5499(2) 1.0448(4) 0.1380(3) 0.0363(14) Uani 1 1 d . . .
H132 H 0.5295 1.0980 0.1103 0.044 Uiso 1 1 calc R . .
C133 C 0.5625(2) 0.9617(4) 0.1065(3) 0.0353(14) Uani 1 1 d . . .
H133 H 0.5509 0.9573 0.0564 0.042 Uiso 1 1 calc R . .
C134 C 0.5921(2) 0.8835(4) 0.1472(2) 0.0314(13) Uani 1 1 d . . .
H134 H 0.6008 0.8275 0.1236 0.038 Uiso 1 1 calc R . .

loop_
_atom_site_aniso_label
_atom_site_aniso_U_11
_atom_site_aniso_U_22
_atom_site_aniso_U_33
_atom_site_aniso_U_23
_atom_site_aniso_U_13
_atom_site_aniso_U_12
B1 0.048(5) 0.071(6) 0.035(4) -0.025(4) 0.025(4) -0.034(5)
N1 0.017(2) 0.022(3) 0.014(2) 0.004(2) 0.0018(19) 0.007(2)
N2 0.034(3) 0.025(3) 0.034(3) 0.003(2) 0.018(2) 0.001(2)
N3 0.025(2) 0.024(3) 0.023(2) -0.001(2) 0.002(2) 0.006(2)
C1 0.024(3) 0.017(3) 0.021(3) 0.001(3) 0.001(2) 0.002(3)
C2 0.026(3) 0.022(3) 0.011(3) 0.004(2) 0.006(2) 0.004(2)
C3 0.024(3) 0.033(3) 0.024(3) 0.008(3) 0.011(2) 0.004(3)
C4 0.033(3) 0.035(4) 0.006(3) -0.008(3) 0.006(2) -0.002(3)
C5 0.031(3) 0.023(3) 0.018(3) -0.003(3) 0.012(3) -0.003(3)
C6 0.029(3) 0.032(4) 0.014(3) 0.001(3) 0.009(2) 0.000(3)
C7 0.028(3) 0.022(4) 0.021(3) -0.003(3) 0.012(3) -0.003(3)
C8 0.018(3) 0.024(3) 0.016(3) -0.006(3) 0.004(2) -0.004(2)
C9 0.026(3) 0.021(3) 0.021(3) -0.002(3) 0.006(3) 0.003(3)
C10 0.034(3) 0.026(3) 0.023(3) -0.001(3) 0.009(3) -0.002(3)
C11 0.031(3) 0.029(4) 0.027(3) -0.002(3) 0.006(3) -0.006(3)
C12 0.023(3) 0.035(4) 0.028(3) 0.000(3) 0.003(3) 0.004(3)
C13 0.023(3) 0.025(3) 0.016(3) -0.003(3) 0.003(2) -0.003(3)
C14 0.023(3) 0.025(3) 0.023(3) 0.001(3) 0.006(2) -0.001(3)
C15 0.029(3) 0.076(4) 0.033(3) 0.003(3) 0.008(3) -0.005(3)
C16 0.032(3) 0.034(4) 0.017(3) 0.002(3) 0.007(3) 0.002(3)
C17 0.047(4) 0.033(4) 0.048(4) 0.002(3) -0.008(3) 0.008(3)
C18 0.061(4) 0.035(4) 0.035(3) -0.002(3) 0.027(3) 0.005(3)
C19 0.050(4) 0.055(4) 0.019(3) -0.011(3) 0.016(3) -0.015(3)
C20 0.040(3) 0.036(4) 0.028(3) -0.002(3) 0.006(3) -0.008(3)
C21 0.093(5) 0.023(4) 0.088(5) 0.018(4) 0.069(4) 0.011(3)
C22 0.375(13) 0.036(5) 0.209(9) -0.053(5) 0.259(10) -0.063(6)
C23 0.031(3) 0.030(3) 0.025(3) -0.003(3) 0.009(3) 0.000(3)
C24 0.042(4) 0.046(4) 0.053(4) -0.017(3) 0.024(3) -0.015(3)
C25 0.037(3) 0.083(5) 0.025(3) 0.020(3) 0.008(3) 0.015(3)
C26 0.029(3) 0.027(3) 0.026(3) -0.002(3) -0.001(3) 0.003(3)
C27 0.054(4) 0.040(4) 0.042(3) 0.014(3) 0.011(3) 0.009(3)
C28 0.032(3) 0.048(4) 0.038(3) -0.003(3) 0.003(3) 0.015(3)
C29 0.030(3) 0.022(3) 0.034(3) -0.006(3) -0.001(3) -0.001(3)
C30 0.034(3) 0.037(4) 0.028(3) -0.007(3) 0.000(3) 0.001(3)
C31 0.030(3) 0.029(3) 0.074(4) 0.005(3) 0.013(3) -0.005(3)
C32 0.025(3) 0.021(3) 0.018(3) 0.002(3) 0.000(2) -0.002(2)
C33 0.031(3) 0.027(3) 0.037(3) 0.002(3) 0.001(3) 0.005(3)
C34 0.039(3) 0.037(4) 0.024(3) 0.007(3) -0.004(3) 0.006(3)
C35 0.025(3) 0.033(3) 0.019(3) 0.003(3) 0.000(2) -0.001(3)
C36 0.029(3) 0.051(4) 0.030(3) 0.006(3) -0.002(3) 0.001(3)
C37 0.034(3) 0.038(4) 0.034(3) 0.005(3) 0.006(3) 0.001(3)
S1A 0.0247(13) 0.0273(16) 0.0125(12) -0.0023(12) 0.0063(10) -0.0010(12)
O1A 0.029(4) 0.009(3) 0.015(3) 0.003(3) 0.010(3) 0.002(3)
O2A 0.023(5) 0.027(5) 0.012(5) -0.012(4) 0.004(4) -0.010(4)
O3A 0.102(7) 0.053(5) 0.013(4) 0.005(4) 0.024(4) 0.025(4)
C3A 0.034(5) 0.049(5) 0.034(5) -0.003(4) 0.008(4) 0.008(4)
F1A 0.059(9) 0.225(16) 0.091(9) -0.119(9) 0.043(7) -0.047(8)
F2A 0.093(6) 0.159(9) 0.038(4) 0.009(6) 0.021(4) 0.101(7)
F3A 0.046(5) 0.111(11) 0.047(5) -0.026(5) 0.029(4) 0.002(6)
S1B 0.051(3) 0.049(3) 0.043(2) -0.010(2) 0.030(2) -0.003(2)
O1B 0.039(7) 0.073(9) 0.029(6) -0.030(6) 0.018(5) -0.012(6)
O2B 0.118(18) 0.18(2) 0.054(14) -0.052(13) 0.042(13) -0.037(15)
O3B 0.083(10) 0.078(10) 0.055(9) -0.025(8) 0.027(7) 0.031(8)
C3B 0.048(6) 0.039(6) 0.034(6) -0.009(5) 0.018(5) 0.006(5)
F1B 0.128(11) 0.058(7) 0.081(8) 0.047(6) 0.092(9) 0.043(7)
F2B 0.011(7) 0.079(11) 0.050(10) -0.005(9) -0.001(7) -0.027(7)
F3B 0.083(14) 0.047(9) 0.054(8) -0.026(6) 0.061(9) -0.026(7)
B2 0.019(3) 0.023(4) 0.023(3) 0.003(3) 0.005(3) 0.001(3)
C111 0.029(3) 0.023(3) 0.017(3) 0.003(3) 0.011(2) -0.002(3)
C112 0.036(4) 0.036(4) 0.020(3) 0.000(3) 0.013(3) 0.000(3)
C113 0.034(4) 0.048(4) 0.028(3) -0.007(3) 0.012(3) -0.022(3)
C114 0.020(3) 0.067(5) 0.024(3) -0.002(3) 0.005(3) 0.001(3)
C115 0.030(4) 0.044(4) 0.030(3) -0.003(3) 0.009(3) 0.001(3)
C116 0.029(3) 0.035(4) 0.026(3) -0.003(3) 0.009(3) -0.009(3)
C117 0.025(3) 0.019(3) 0.017(3) 0.003(3) 0.002(2) 0.004(3)
C118 0.031(3) 0.022(3) 0.020(3) -0.002(3) 0.004(3) -0.006(3)
C119 0.036(3) 0.031(4) 0.025(3) -0.001(3) 0.011(3) 0.001(3)
C120 0.040(4) 0.024(3) 0.024(3) -0.007(3) 0.001(3) -0.004(3)
C121 0.023(3) 0.028(3) 0.029(3) -0.002(3) 0.000(3) -0.011(3)
C122 0.029(3) 0.031(4) 0.021(3) 0.008(3) 0.006(3) 0.007(3)
C123 0.018(3) 0.018(3) 0.020(3) 0.002(3) 0.000(2) -0.001(2)
C124 0.026(3) 0.032(3) 0.017(3) -0.002(3) -0.003(2) 0.000(3)
C125 0.021(3) 0.025(3) 0.025(3) 0.004(3) 0.003(3) 0.003(3)
C126 0.024(3) 0.034(3) 0.023(3) -0.003(3) 0.011(3) -0.001(3)
C127 0.032(3) 0.018(3) 0.021(3) -0.002(3) 0.005(2) -0.004(3)
C128 0.022(3) 0.015(3) 0.031(3) -0.001(3) 0.006(3) 0.000(2)
C129 0.022(3) 0.025(3) 0.023(3) 0.000(3) 0.009(3) -0.002(2)
C130 0.033(3) 0.032(4) 0.021(3) 0.003(3) 0.010(3) 0.001(3)
C131 0.042(4) 0.023(4) 0.050(4) 0.000(3) 0.024(3) 0.003(3)
C132 0.042(4) 0.035(4) 0.034(4) 0.008(3) 0.014(3) 0.003(3)
C133 0.045(4) 0.033(4) 0.028(3) 0.001(3) 0.011(3) -0.002(3)
C134 0.037(3) 0.030(3) 0.029(3) 0.004(3) 0.012(3) 0.007(3)

loop_
_atom_type_symbol
_atom_type_description
_atom_type_scat_dispersion_real
_atom_type_scat_dispersion_imag
_atom_type_scat_source
C C 0.0033 0.0016 'International Tables Vol C Tables 4.2.6.8 and 6.1.1.4'
H H 0.0000 0.0000 'International Tables Vol C Tables 4.2.6.8 and 6.1.1.4'
B B 0.0013 0.0007 'International Tables Vol C Tables 4.2.6.8 and 6.1.1.4'
N N 0.0061 0.0033 'International Tables Vol C Tables 4.2.6.8 and 6.1.1.4'
O O 0.0106 0.0060 'International Tables Vol C Tables 4.2.6.8 and 6.1.1.4'
F F 0.0171 0.0103 'International Tables Vol C Tables 4.2.6.8 and 6.1.1.4'
S S 0.1246 0.1234 'International Tables Vol C Tables 4.2.6.8 and 6.1.1.4'

loop_
_geom_angle_atom_site_label_1
_geom_angle_atom_site_label_2
_geom_angle_atom_site_label_3
_geom_angle
C5 B1 C1 114.3(4)
O1A B1 C1 116.9(5)
O1A B1 C5 113.6(5)
O1B B1 C1 123.9(6)
O1B B1 C5 117.7(6)
O1B B1 O1A 57.3(5)
C1 N1 C4 115.0(3)
C1 N1 C8 126.3(3)
C8 N1 C4 118.6(3)
C7 N2 C21 117.5(4)
C7 N2 C23 119.0(4)
C23 N2 C21 123.0(4)
C6 N3 C26 117.5(4)
C6 N3 C29 122.6(4)
C29 N3 C26 119.1(4)
N1 C1 B1 126.7(4)
N1 C1 C2 109.5(4)
C2 C1 B1 123.7(4)
C1 C2 C14 108.5(3)
C1 C2 C16 111.5(3)
C3 C2 C1 103.0(3)
C3 C2 C14 112.3(3)
C3 C2 C16 112.1(4)
C16 C2 C14 109.3(4)
C2 C3 C4 107.5(3)
C3 C4 N1 98.3(3)
C18 C4 N1 109.5(3)
C18 C4 C3 112.9(4)
C19 C4 N1 113.4(3)
C19 C4 C3 113.8(4)
C19 C4 C18 108.6(4)
C6 C5 B1 146.0(5)
C7 C5 B1 152.8(5)
C7 C5 C6 60.2(3)
N3 C6 C5 147.6(5)
N3 C6 C7 152.7(5)
C5 C6 C7 59.7(3)
N2 C7 C5 149.7(5)
N2 C7 C6 150.1(5)
C5 C7 C6 60.1(3)
C9 C8 N1 119.8(4)
C9 C8 C13 123.1(4)
C13 C8 N1 117.1(4)
C8 C9 C10 116.7(4)
C8 C9 C32 125.4(4)
C10 C9 C32 117.9(4)
C11 C10 C9 121.7(4)
C10 C11 C12 119.7(4)
C11 C12 C13 121.7(4)
C8 C13 C35 125.1(4)
C12 C13 C8 117.1(4)
C12 C13 C35 117.8(4)
C15 C14 C2 115.4(3)
C17 C16 C2 116.0(4)
C20 C21 N2 110.0(4)
C22 C21 N2 120.8(4)
C22 C21 C20 128.4(5)
N2 C23 C24 111.0(4)
N2 C23 C25 114.1(4)
C25 C23 C24 110.9(4)
N3 C26 C27 109.6(4)
N3 C26 C28 111.9(3)
C28 C26 C27 112.3(4)
N3 C29 C30 110.2(4)
N3 C29 C31 112.3(3)
C30 C29 C31 114.3(4)
C9 C32 C33 111.4(4)
C9 C32 C34 111.5(3)
C34 C32 C33 108.1(4)
C13 C35 C36 111.0(4)
C13 C35 C37 112.0(3)
C37 C35 C36 108.8(4)
O1A S1A C3A 104.5(3)
O2A S1A O1A 112.7(3)
O2A S1A O3A 118.7(3)
O2A S1A C3A 104.5(4)
O3A S1A O1A 110.5(3)
O3A S1A C3A 104.3(4)
S1A O1A B1 125.2(4)
F1A C3A S1A 111.8(7)
F1A C3A F2A 109.7(7)
F1A C3A F3A 107.4(6)
F2A C3A S1A 110.0(5)
F2A C3A F3A 108.1(6)
F3A C3A S1A 109.8(7)
O1B S1B C3B 100.9(5)
O2B S1B O1B 114.7(5)
O2B S1B O3B 118.8(5)
O2B S1B C3B 102.6(8)
O3B S1B O1B 112.7(5)
O3B S1B C3B 104.1(7)
B1 O1B S1B 135.3(7)
F1B C3B S1B 110.7(8)
F1B C3B F3B 108.9(7)
F2B C3B S1B 109.9(8)
F2B C3B F1B 110.5(7)
F2B C3B F3B 107.9(6)
F3B C3B S1B 108.8(9)
C111 B2 C117 109.5(4)
C111 B2 C123 106.6(4)
C111 B2 C129 111.3(4)
C117 B2 C123 111.8(4)
C117 B2 C129 109.8(4)
C129 B2 C123 107.9(4)
C112 C111 B2 123.7(4)
C112 C111 C116 114.5(4)
C116 C111 B2 121.4(4)
C111 C112 C113 122.5(5)
C114 C113 C112 120.3(5)
C115 C114 C113 118.8(5)
C114 C115 C116 120.0(5)
C115 C116 C111 123.7(5)
C118 C117 B2 120.4(4)
C122 C117 B2 125.3(4)
C122 C117 C118 114.3(4)
C119 C118 C117 122.8(4)
C120 C119 C118 121.3(4)
C119 C120 C121 118.2(4)
C120 C121 C122 119.8(4)
C117 C122 C121 123.6(4)
C124 C123 B2 121.4(4)
C128 C123 B2 124.2(4)
C128 C123 C124 114.4(4)
C125 C124 C123 123.6(4)
C126 C125 C124 119.8(4)
C127 C126 C125 119.2(4)
C126 C127 C128 119.6(4)
C123 C128 C127 123.4(4)
C130 C129 B2 121.7(4)
C134 C129 B2 124.4(4)
C134 C129 C130 113.9(4)
C131 C130 C129 123.1(4)
C132 C131 C130 120.5(5)
C133 C132 C131 118.5(5)
C132 C133 C134 120.6(5)
C133 C134 C129 123.4(4)

loop_
_geom_bond_atom_site_label_1
_geom_bond_atom_site_label_2
_geom_bond_distance
B1 C1 1.619(7)
B1 C5 1.590(7)
B1 O1A 1.501(7)
B1 O1B 1.282(9)
N1 C1 1.298(5)
N1 C4 1.563(5)
N1 C8 1.490(5)
N2 C7 1.335(6)
N2 C21 1.507(5)
N2 C23 1.476(5)
N3 C6 1.316(5)
N3 C26 1.491(5)
N3 C29 1.484(5)
C1 C2 1.535(5)
C2 C3 1.534(5)
C2 C14 1.560(5)
C2 C16 1.535(5)
C3 C4 1.535(5)
C4 C18 1.520(6)
C4 C19 1.512(6)
C5 C6 1.386(6)
C5 C7 1.381(6)
C6 C7 1.387(6)
C8 C9 1.397(5)
C8 C13 1.402(5)
C9 C10 1.403(5)
C9 C32 1.523(6)
C10 C11 1.379(6)
C11 C12 1.380(5)
C12 C13 1.392(5)
C13 C35 1.529(6)
C14 C15 1.523(5)
C16 C17 1.526(5)
C20 C21 1.487(5)
C21 C22 1.296(6)
C23 C24 1.528(5)
C23 C25 1.526(5)
C26 C27 1.532(5)
C26 C28 1.524(5)
C29 C30 1.518(5)
C29 C31 1.526(5)
C32 C33 1.549(5)
C32 C34 1.536(5)
C35 C36 1.547(5)
C35 C37 1.537(5)
S1A O1A 1.499(4)
S1A O2A 1.454(4)
S1A O3A 1.459(4)
S1A C3A 1.825(9)
C3A F1A 1.326(5)
C3A F2A 1.330(5)
C3A F3A 1.336(5)
S1B O1B 1.486(4)
S1B O2B 1.455(5)
S1B O3B 1.463(5)
S1B C3B 1.815(12)
C3B F1B 1.328(5)
C3B F2B 1.327(5)
C3B F3B 1.333(5)
B2 C111 1.633(6)
B2 C117 1.637(6)
B2 C123 1.660(6)
B2 C129 1.642(6)
C111 C112 1.398(5)
C111 C116 1.407(6)
C112 C113 1.405(6)
C113 C114 1.386(6)
C114 C115 1.377(6)
C115 C116 1.387(6)
C117 C118 1.408(5)
C117 C122 1.398(5)
C118 C119 1.388(5)
C119 C120 1.380(5)
C120 C121 1.385(5)
C121 C122 1.404(5)
C123 C124 1.402(5)
C123 C128 1.395(5)
C124 C125 1.396(5)
C125 C126 1.386(5)
C126 C127 1.380(5)
C127 C128 1.411(5)
C129 C130 1.409(5)
C129 C134 1.402(5)
C130 C131 1.391(6)
C131 C132 1.383(6)
C132 C133 1.371(6)
C133 C134 1.394(6)
